data_4325580
loop_
_publ_author_name
'Guibin Ma'
'Michael J. Ferguson'
'Robert McDonald'
'Ronald G. Cavell'

_publ_contact_author_address
; Department of Chemistry
  University of Alberta
  Edmonton, Alberta T6G 2G2
  Canada
;
_publ_contact_author_email ron.cavell@ualberta.ca
_publ_contact_author_fax 1(780)4928231
_publ_contact_author_name 'Dr. Ronald G. Cavell'
_publ_contact_author_phone 1(780)4925310
_publ_section_title
;
 Actinide Metals with Multiple Bonds to Carbon: Synthesis,
 Characterization, and Reactivity of U(IV) and Th(IV)
 Bis(iminophosphorano)methandiide Pincer Carbene Complexes
;
_journal_name_full 'Inorganic Chemistry'
_journal_page_first 6500
_journal_page_last 6508
_journal_paper_doi 10.1021/ic102537q
_journal_volume 50
_journal_year 2011
_chemical_formula_moiety 'C40 H48 B Cl N8 P2 Si2 Th'
_chemical_formula_sum 'C40 H48 B Cl N8 P2 Si2 Th'
_chemical_formula_weight 1037.28
_chemical_name_systematic
;
 ?
;
_space_group_IT_number 19
_symmetry_cell_setting orthorhombic
_symmetry_space_group_name_Hall 'P 2ac 2ab'
_symmetry_space_group_name_H-M 'P 21 21 21'
_atom_sites_solution_hydrogens geom
_atom_sites_solution_primary direct
_atom_sites_solution_secondary difmap
_audit_creation_method SHELXL-97
_cell_angle_alpha 90.00
_cell_angle_beta 90.00
_cell_angle_gamma 90.00
_cell_formula_units_Z 4
_cell_length_a 10.5465(6)
_cell_length_b 18.4379(11)
_cell_length_c 22.7463(13)
_cell_measurement_reflns_used 7702
_cell_measurement_temperature 193(2)
_cell_measurement_theta_max 27.34
_cell_measurement_theta_min 2.10
_cell_volume 4423.1(4)
_computing_cell_refinement 'Bruker SAINT (Bruker, 1997)'
_computing_data_collection 'Bruker SMART (Bruker, 1997)'
_computing_data_reduction 'Bruker SAINT (Bruker, 1997)'
_computing_molecular_graphics 'Bruker SHELXTL (Bruker, 1997)'
_computing_publication_material 'Bruker SHELXTL (Bruker, 1997)'
_computing_structure_refinement 'SHELXL-97 (Sheldrick, 2008)'
_computing_structure_solution 'SHELXS-97 (Sheldrick, 1990)'
_diffrn_ambient_temperature 193(2)
_diffrn_detector_area_resol_mean 8.192
_diffrn_measured_fraction_theta_full 0.998
_diffrn_measured_fraction_theta_max 0.998
_diffrn_measurement_device_type 'Bruker PLATFORM diffractometer/SMART 1000 CCD area detector'
_diffrn_measurement_method '\w scans'
_diffrn_radiation_monochromator graphite
_diffrn_radiation_source 'fine-focus sealed tube'
_diffrn_radiation_type MoK\a
_diffrn_radiation_wavelength 0.71073
_diffrn_reflns_av_R_equivalents 0.0311
_diffrn_reflns_av_sigmaI/netI 0.0398
_diffrn_reflns_limit_h_max 13
_diffrn_reflns_limit_h_min -13
_diffrn_reflns_limit_k_max 23
_diffrn_reflns_limit_k_min -23
_diffrn_reflns_limit_l_max 29
_diffrn_reflns_limit_l_min -29
_diffrn_reflns_number 38015
_diffrn_reflns_theta_full 27.49
_diffrn_reflns_theta_max 27.49
_diffrn_reflns_theta_min 1.79
_exptl_absorpt_coefficient_mu 3.597
_exptl_absorpt_correction_T_max 0.5800
_exptl_absorpt_correction_T_min 0.3135
_exptl_absorpt_correction_type integration
_exptl_absorpt_process_details 'Bruker SHELXTL (Bruker, 1997)'
_exptl_crystal_colour colourless
_exptl_crystal_density_diffrn 1.558
_exptl_crystal_description fragment
_exptl_crystal_F_000 2056
_exptl_crystal_size_max 0.42
_exptl_crystal_size_mid 0.19
_exptl_crystal_size_min 0.17
_refine_diff_density_max 1.160
_refine_diff_density_min -0.516
_refine_diff_density_rms 0.119
_refine_ls_abs_structure_details 'Flack H D (1983), Acta Cryst. A39, 876-881'
_refine_ls_abs_structure_Flack -0.010(4)
_refine_ls_extinction_method none
_refine_ls_goodness_of_fit_ref 1.090
_refine_ls_hydrogen_treatment constr
_refine_ls_matrix_type full
_refine_ls_number_parameters 496
_refine_ls_number_reflns 10088
_refine_ls_number_restraints 0
_refine_ls_restrained_S_all 1.090
_refine_ls_R_factor_all 0.0251
_refine_ls_R_factor_gt 0.0222
_refine_ls_shift/su_max 0.002
_refine_ls_shift/su_mean 0.000
_refine_ls_structure_factor_coef Fsqd
_refine_ls_weighting_details 'calc w=1/[\s^2^(Fo^2^)+(0.0215P)^2^+0.7224P] where P=(Fo^2^+2Fc^2^)/3'
_refine_ls_weighting_scheme calc
_refine_ls_wR_factor_gt 0.0518
_refine_ls_wR_factor_ref 0.0578
_reflns_number_gt 9498
_reflns_number_total 10088
_reflns_threshold_expression I>2\s(I)
_cod_data_source_file ic102537q_si_002_3.cif
_cod_data_source_block 6
_cod_database_code 4325580

loop_
_symmetry_equiv_pos_as_xyz
'x, y, z'
'-x+1/2, -y, z+1/2'
'-x, y+1/2, -z+1/2'
'x+1/2, -y+1/2, -z'

loop_
_atom_site_label
_atom_site_type_symbol
_atom_site_fract_x
_atom_site_fract_y
_atom_site_fract_z
_atom_site_U_iso_or_equiv
_atom_site_adp_type
_atom_site_occupancy
_atom_site_symmetry_multiplicity
_atom_site_calc_flag
_atom_site_refinement_flags
Th Th 0.041511(12) -0.056534(7) 0.631946(5) 0.02210(4) Uani 1 1 d .
Cl Cl -0.18098(9) -0.13097(5) 0.62274(5) 0.0387(2) Uani 1 1 d .
P1 P -0.01309(9) 0.04467(5) 0.73709(4) 0.0237(2) Uani 1 1 d .
P2 P -0.07387(8) 0.09381(5) 0.60800(4) 0.02279(19) Uani 1 1 d .
Si1 Si -0.02524(13) -0.11712(6) 0.78236(5) 0.0319(2) Uani 1 1 d .
Si2 Si -0.08672(11) 0.00685(6) 0.48890(5) 0.0290(2) Uani 1 1 d .
N1 N 0.0023(3) -0.04344(16) 0.73667(13) 0.0277(7) Uani 1 1 d .
N2 N -0.0590(3) 0.02644(15) 0.56140(12) 0.0235(6) Uani 1 1 d .
N51 N 0.2508(3) -0.18725(18) 0.56693(15) 0.0346(8) Uani 1 1 d .
N52 N 0.1301(3) -0.18001(17) 0.58829(14) 0.0305(7) Uani 1 1 d .
N61 N 0.3631(3) -0.11921(19) 0.64729(16) 0.0375(8) Uani 1 1 d .
N62 N 0.2671(3) -0.08563(18) 0.67750(15) 0.0327(8) Uani 1 1 d .
N71 N 0.3320(3) -0.0606(2) 0.55006(13) 0.0326(7) Uani 1 1 d .
N72 N 0.2288(3) -0.01914(18) 0.56248(14) 0.0301(7) Uani 1 1 d .
C10 C 0.0106(3) 0.06911(18) 0.66667(15) 0.0237(7) Uani 1 1 d .
C11 C -0.1628(4) 0.07250(19) 0.76961(16) 0.0268(8) Uani 1 1 d .
C12 C -0.1719(5) 0.1352(2) 0.8046(2) 0.0405(10) Uani 1 1 d .
H12 H -0.0974 0.1616 0.8144 0.049 Uiso 1 1 calc R
C13 C -0.2877(5) 0.1586(3) 0.8249(2) 0.0536(13) Uani 1 1 d .
H13 H -0.2929 0.2009 0.8486 0.064 Uiso 1 1 calc R
C14 C -0.3952(5) 0.1211(3) 0.8111(2) 0.0528(13) Uani 1 1 d .
H14 H -0.4750 0.1373 0.8253 0.063 Uiso 1 1 calc R
C15 C -0.3886(4) 0.0604(3) 0.7771(2) 0.0464(11) Uani 1 1 d .
H15 H -0.4641 0.0347 0.7679 0.056 Uiso 1 1 calc R
C16 C -0.2738(4) 0.0356(2) 0.75577(18) 0.0348(9) Uani 1 1 d .
H16 H -0.2708 -0.0065 0.7317 0.042 Uiso 1 1 calc R
C17 C 0.0553(6) -0.1110(3) 0.85551(19) 0.0552(13) Uani 1 1 d .
H17A H 0.0260 -0.0674 0.8762 0.066 Uiso 1 1 calc R
H17B H 0.1472 -0.1082 0.8498 0.066 Uiso 1 1 calc R
H17C H 0.0347 -0.1540 0.8789 0.066 Uiso 1 1 calc R
C18 C 0.0360(5) -0.1992(2) 0.7436(2) 0.0420(10) Uani 1 1 d .
H18A H -0.0055 -0.2037 0.7052 0.050 Uiso 1 1 calc R
H18B H 0.0178 -0.2425 0.7672 0.050 Uiso 1 1 calc R
H18C H 0.1278 -0.1947 0.7381 0.050 Uiso 1 1 calc R
C19 C -0.1965(5) -0.1339(3) 0.7984(2) 0.0532(13) Uani 1 1 d .
H19A H -0.2431 -0.1390 0.7613 0.064 Uiso 1 1 calc R
H19B H -0.2310 -0.0929 0.8207 0.064 Uiso 1 1 calc R
H19C H -0.2052 -0.1785 0.8215 0.064 Uiso 1 1 calc R
C21 C 0.1043(4) 0.0885(2) 0.78454(17) 0.0270(8) Uani 1 1 d .
C22 C 0.1067(5) 0.0789(2) 0.84584(19) 0.0421(11) Uani 1 1 d .
H22 H 0.0503 0.0452 0.8636 0.050 Uiso 1 1 calc R
C23 C 0.1897(5) 0.1176(3) 0.88039(19) 0.0462(11) Uani 1 1 d .
H23 H 0.1908 0.1095 0.9216 0.055 Uiso 1 1 calc R
C24 C 0.2704(4) 0.1673(3) 0.8565(2) 0.0444(11) Uani 1 1 d .
H24 H 0.3266 0.1942 0.8808 0.053 Uiso 1 1 calc R
C25 C 0.2692(5) 0.1781(3) 0.7964(2) 0.0510(12) Uani 1 1 d .
H25 H 0.3243 0.2130 0.7794 0.061 Uiso 1 1 calc R
C26 C 0.1870(4) 0.1379(3) 0.7603(2) 0.0403(10) Uani 1 1 d .
H26 H 0.1885 0.1449 0.7189 0.048 Uiso 1 1 calc R
C27 C -0.0149(5) -0.0839(2) 0.47448(19) 0.0424(11) Uani 1 1 d .
H27A H -0.0480 -0.1191 0.5029 0.051 Uiso 1 1 calc R
H27B H 0.0774 -0.0807 0.4784 0.051 Uiso 1 1 calc R
H27C H -0.0365 -0.0996 0.4345 0.051 Uiso 1 1 calc R
C28 C -0.0192(6) 0.0723(3) 0.43465(19) 0.0562(14) Uani 1 1 d .
H28A H 0.0716 0.0786 0.4422 0.067 Uiso 1 1 calc R
H28B H -0.0623 0.1191 0.4385 0.067 Uiso 1 1 calc R
H28C H -0.0314 0.0534 0.3948 0.067 Uiso 1 1 calc R
C29 C -0.2582(5) -0.0025(3) 0.4729(2) 0.0530(13) Uani 1 1 d .
H29A H -0.2960 -0.0372 0.5004 0.064 Uiso 1 1 calc R
H29B H -0.2695 -0.0199 0.4326 0.064 Uiso 1 1 calc R
H29C H -0.2997 0.0448 0.4773 0.064 Uiso 1 1 calc R
C31 C -0.2394(4) 0.1146(2) 0.62160(15) 0.0274(8) Uani 1 1 d .
C32 C -0.2743(4) 0.1818(2) 0.64442(19) 0.0390(10) Uani 1 1 d .
H32 H -0.2118 0.2180 0.6508 0.047 Uiso 1 1 calc R
C33 C -0.4000(5) 0.1957(3) 0.6577(2) 0.0500(12) Uani 1 1 d .
H33 H -0.4232 0.2418 0.6731 0.060 Uiso 1 1 calc R
C34 C -0.4908(4) 0.1444(3) 0.6491(2) 0.0488(12) Uani 1 1 d .
H34 H -0.5767 0.1546 0.6586 0.059 Uiso 1 1 calc R
C35 C -0.4579(4) 0.0781(3) 0.62673(18) 0.0425(9) Uani 1 1 d .
H35 H -0.5216 0.0425 0.6204 0.051 Uiso 1 1 calc R
C36 C -0.3332(4) 0.0623(2) 0.61325(17) 0.0344(8) Uani 1 1 d .
H36 H -0.3113 0.0158 0.5983 0.041 Uiso 1 1 calc R
C41 C -0.0159(4) 0.17705(19) 0.57374(15) 0.0268(8) Uani 1 1 d .
C42 C 0.1018(4) 0.2055(2) 0.58819(17) 0.0309(9) Uani 1 1 d .
H42 H 0.1512 0.1835 0.6182 0.037 Uiso 1 1 calc R
C43 C 0.1474(4) 0.2661(2) 0.55900(19) 0.0377(10) Uani 1 1 d .
H43 H 0.2272 0.2860 0.5697 0.045 Uiso 1 1 calc R
C44 C 0.0783(5) 0.2973(2) 0.5148(2) 0.0408(11) Uani 1 1 d .
H44 H 0.1115 0.3376 0.4938 0.049 Uiso 1 1 calc R
C45 C -0.0385(5) 0.2703(2) 0.50099(18) 0.0412(10) Uani 1 1 d .
H45 H -0.0873 0.2928 0.4710 0.049 Uiso 1 1 calc R
C46 C -0.0864(4) 0.2106(2) 0.52999(18) 0.0367(10) Uani 1 1 d .
H46 H -0.1679 0.1924 0.5200 0.044 Uiso 1 1 calc R
C53 C 0.0648(5) -0.2375(2) 0.5680(2) 0.0401(11) Uani 1 1 d .
H53 H -0.0220 -0.2469 0.5761 0.048 Uiso 1 1 calc R
C54 C 0.1419(6) -0.2813(2) 0.5336(2) 0.0524(13) Uani 1 1 d .
H54 H 0.1192 -0.3249 0.5140 0.063 Uiso 1 1 calc R
C55 C 0.2573(5) -0.2480(2) 0.5341(2) 0.0477(12) Uani 1 1 d .
H55 H 0.3309 -0.2650 0.5144 0.057 Uiso 1 1 calc R
C63 C 0.3096(4) -0.0771(2) 0.7327(2) 0.0402(11) Uani 1 1 d .
H63 H 0.2628 -0.0548 0.7635 0.048 Uiso 1 1 calc R
C64 C 0.4307(5) -0.1052(3) 0.7389(2) 0.0498(13) Uani 1 1 d .
H64 H 0.4812 -0.1068 0.7735 0.060 Uiso 1 1 calc R
C65 C 0.4618(5) -0.1303(2) 0.6836(2) 0.0457(11) Uani 1 1 d .
H65 H 0.5402 -0.1520 0.6730 0.055 Uiso 1 1 calc R
C73 C 0.2425(4) 0.0420(2) 0.53125(17) 0.0336(9) Uani 1 1 d .
H73 H 0.1843 0.0813 0.5315 0.040 Uiso 1 1 calc R
C74 C 0.3522(5) 0.0400(2) 0.49880(19) 0.0423(11) Uani 1 1 d .
H74 H 0.3834 0.0762 0.4729 0.051 Uiso 1 1 calc R
C75 C 0.4067(4) -0.0251(3) 0.51174(19) 0.0391(10) Uani 1 1 d .
H75 H 0.4846 -0.0426 0.4962 0.047 Uiso 1 1 calc R
B B 0.3573(5) -0.1329(3) 0.5805(2) 0.0371(11) Uani 1 1 d .
H1B H 0.4402 -0.1530 0.5667 0.045 Uiso 1 1 calc R

loop_
_atom_site_aniso_label
_atom_site_aniso_U_11
_atom_site_aniso_U_22
_atom_site_aniso_U_33
_atom_site_aniso_U_23
_atom_site_aniso_U_13
_atom_site_aniso_U_12
Th 0.02544(6) 0.02022(6) 0.02064(6) 0.00022(5) 0.00164(6) -0.00022(5)
Cl 0.0327(5) 0.0361(5) 0.0471(7) 0.0041(4) -0.0006(5) -0.0091(4)
P1 0.0292(5) 0.0222(5) 0.0199(4) 0.0008(3) 0.0008(3) 0.0001(3)
P2 0.0267(5) 0.0206(4) 0.0210(4) 0.0015(3) -0.0005(4) -0.0013(3)
Si1 0.0453(7) 0.0254(5) 0.0250(5) 0.0055(4) 0.0018(5) -0.0009(5)
Si2 0.0342(6) 0.0309(6) 0.0218(5) -0.0014(4) -0.0035(4) 0.0017(4)
N1 0.0385(18) 0.0234(16) 0.0211(14) 0.0027(12) 0.0039(12) -0.0003(12)
N2 0.0264(17) 0.0235(14) 0.0205(14) 0.0015(11) 0.0003(13) -0.0005(12)
N51 0.041(2) 0.0284(18) 0.0348(19) -0.0043(14) 0.0030(16) 0.0080(15)
N52 0.0363(19) 0.0253(16) 0.0299(17) -0.0038(13) 0.0002(15) 0.0046(14)
N61 0.0256(17) 0.041(2) 0.045(2) 0.0015(16) -0.0014(15) 0.0051(15)
N62 0.0300(18) 0.0370(18) 0.0310(18) 0.0023(14) -0.0016(15) -0.0005(14)
N71 0.0286(16) 0.0383(18) 0.0311(17) -0.0040(16) 0.0075(13) -0.0022(16)
N72 0.0276(17) 0.0332(18) 0.0295(17) 0.0033(14) 0.0065(14) -0.0016(14)
C10 0.0292(19) 0.0206(17) 0.0212(16) 0.0002(13) 0.0009(13) 0.0000(13)
C11 0.034(2) 0.025(2) 0.0221(18) 0.0026(14) 0.0032(15) 0.0016(14)
C12 0.043(3) 0.039(2) 0.039(2) -0.0102(19) 0.003(2) 0.001(2)
C13 0.052(3) 0.063(3) 0.045(3) -0.019(2) 0.002(2) 0.020(3)
C14 0.038(3) 0.085(4) 0.035(3) 0.001(3) 0.008(2) 0.020(3)
C15 0.033(2) 0.057(3) 0.049(3) 0.013(3) 0.0005(19) -0.002(2)
C16 0.039(2) 0.033(2) 0.032(2) 0.0011(16) -0.0036(18) -0.0042(17)
C17 0.084(4) 0.049(3) 0.033(2) 0.0099(19) -0.012(3) -0.013(3)
C18 0.053(3) 0.026(2) 0.046(3) 0.0059(17) 0.001(3) 0.002(2)
C19 0.050(3) 0.050(3) 0.060(3) 0.026(2) 0.014(3) 0.001(2)
C21 0.031(2) 0.0239(18) 0.026(2) 0.0001(15) -0.0020(16) 0.0025(15)
C22 0.053(3) 0.044(2) 0.029(2) 0.0041(18) -0.004(2) -0.014(2)
C23 0.058(3) 0.054(3) 0.026(2) -0.0023(19) -0.008(2) -0.007(2)
C24 0.035(2) 0.051(3) 0.048(3) -0.009(2) -0.013(2) -0.003(2)
C25 0.043(3) 0.058(3) 0.052(3) 0.009(2) -0.008(2) -0.019(2)
C26 0.036(2) 0.054(3) 0.031(2) 0.007(2) -0.0036(19) -0.009(2)
C27 0.055(3) 0.044(2) 0.029(2) -0.0121(18) -0.006(2) 0.008(2)
C28 0.085(4) 0.057(3) 0.027(2) 0.008(2) -0.002(2) -0.008(3)
C29 0.038(3) 0.073(4) 0.048(3) -0.021(3) -0.014(2) 0.010(2)
C31 0.0303(19) 0.0306(19) 0.021(2) -0.0002(15) 0.0000(15) 0.0019(15)
C32 0.041(2) 0.034(2) 0.042(3) -0.0014(18) 0.0012(19) 0.0048(18)
C33 0.053(3) 0.047(3) 0.050(3) -0.002(2) 0.007(2) 0.019(2)
C34 0.033(2) 0.075(3) 0.039(3) 0.001(2) 0.0027(18) 0.013(2)
C35 0.034(2) 0.063(3) 0.030(2) -0.0043(18) -0.004(2) -0.006(2)
C36 0.033(2) 0.043(2) 0.0273(18) -0.0031(18) -0.0022(15) -0.0001(19)
C41 0.039(2) 0.0223(17) 0.0195(16) 0.0010(14) 0.0026(15) -0.0010(15)
C42 0.038(2) 0.031(2) 0.0233(19) -0.0007(15) 0.0008(17) -0.0044(17)
C43 0.041(3) 0.037(2) 0.036(2) -0.0039(18) 0.009(2) -0.0105(19)
C44 0.059(3) 0.029(2) 0.034(2) 0.0063(18) 0.014(2) -0.0036(19)
C45 0.054(3) 0.036(2) 0.034(2) 0.0129(17) -0.002(2) 0.003(2)
C46 0.040(2) 0.034(2) 0.036(2) 0.0099(18) -0.0041(18) -0.0012(17)
C53 0.046(3) 0.027(2) 0.047(3) -0.0028(18) -0.014(2) 0.0002(18)
C54 0.072(4) 0.028(2) 0.057(3) -0.015(2) -0.013(3) 0.005(2)
C55 0.064(3) 0.036(2) 0.043(3) -0.012(2) 0.003(2) 0.018(2)
C63 0.040(2) 0.044(3) 0.036(2) -0.0009(18) -0.007(2) -0.0056(19)
C64 0.042(3) 0.054(3) 0.053(3) 0.009(2) -0.020(2) -0.005(2)
C65 0.034(2) 0.047(2) 0.056(3) 0.005(2) -0.012(2) 0.003(2)
C73 0.041(2) 0.033(2) 0.0264(19) -0.0001(16) 0.0003(17) -0.0052(17)
C74 0.051(3) 0.043(3) 0.033(2) -0.0004(18) 0.010(2) -0.017(2)
C75 0.033(2) 0.052(3) 0.031(2) -0.0080(19) 0.0102(18) -0.0073(19)
B 0.028(2) 0.043(3) 0.040(3) -0.002(2) 0.004(2) 0.008(2)

loop_
_atom_type_symbol
_atom_type_description
_atom_type_scat_dispersion_real
_atom_type_scat_dispersion_imag
_atom_type_scat_source
C C 0.0033 0.0016 'International Tables Vol C Tables 4.2.6.8 and 6.1.1.4'
H H 0.0000 0.0000 'International Tables Vol C Tables 4.2.6.8 and 6.1.1.4'
B B 0.0013 0.0007 'International Tables Vol C Tables 4.2.6.8 and 6.1.1.4'
N N 0.0061 0.0033 'International Tables Vol C Tables 4.2.6.8 and 6.1.1.4'
Si Si 0.0817 0.0704 'International Tables Vol C Tables 4.2.6.8 and 6.1.1.4'
P P 0.1023 0.0942 'International Tables Vol C Tables 4.2.6.8 and 6.1.1.4'
Cl Cl 0.1484 0.1585 'International Tables Vol C Tables 4.2.6.8 and 6.1.1.4'
Th Th -7.2400 8.8979 'International Tables Vol C Tables 4.2.6.8 and 6.1.1.4'

loop_
_geom_angle_atom_site_label_1
_geom_angle_atom_site_label_2
_geom_angle_atom_site_label_3
_geom_angle
N1 Th N2 120.32(10)
N1 Th C10 64.58(11)
N2 Th C10 64.40(10)
N1 Th N72 133.87(11)
N2 Th N72 76.57(10)
C10 Th N72 92.61(11)
N1 Th N62 77.85(11)
N2 Th N62 140.24(10)
C10 Th N62 100.57(11)
N72 Th N62 67.21(10)
N1 Th N52 120.80(10)
N2 Th N52 116.21(10)
C10 Th N52 166.18(11)
N72 Th N52 74.62(10)
N62 Th N52 69.90(10)
N1 Th Cl 88.78(8)
N2 Th Cl 83.79(8)
C10 Th Cl 112.53(8)
N72 Th Cl 137.26(8)
N62 Th Cl 134.50(8)
N52 Th Cl 80.94(8)
N1 P1 C10 104.25(16)
N1 P1 C11 111.70(17)
C10 P1 C11 116.16(17)
N1 P1 C21 112.06(17)
C10 P1 C21 110.03(18)
C11 P1 C21 102.88(17)
N2 P2 C10 105.03(16)
N2 P2 C31 111.21(17)
C10 P2 C31 115.79(17)
N2 P2 C41 109.20(16)
C10 P2 C41 113.08(17)
C31 P2 C41 102.57(17)
N1 Si1 C18 107.12(17)
N1 Si1 C19 114.08(19)
C18 Si1 C19 107.0(2)
N1 Si1 C17 114.15(19)
C18 Si1 C17 108.2(2)
C19 Si1 C17 106.0(3)
N2 Si2 C29 112.0(2)
N2 Si2 C27 106.80(17)
C29 Si2 C27 106.2(2)
N2 Si2 C28 115.80(19)
C29 Si2 C28 107.6(3)
C27 Si2 C28 108.0(2)
P1 N1 Si1 139.4(2)
P1 N1 Th 96.98(13)
Si1 N1 Th 122.55(15)
P2 N2 Si2 139.93(19)
P2 N2 Th 95.20(13)
Si2 N2 Th 124.81(15)
C55 N51 N52 109.0(4)
C55 N51 B 128.0(4)
N52 N51 B 123.0(3)
C53 N52 N51 106.1(3)
C53 N52 Th 128.6(3)
N51 N52 Th 123.0(2)
C65 N61 N62 109.4(4)
C65 N61 B 127.7(4)
N62 N61 B 122.6(3)
C63 N62 N61 106.0(3)
C63 N62 Th 129.9(3)
N61 N62 Th 123.9(2)
C75 N71 N72 109.2(4)
C75 N71 B 128.1(4)
N72 N71 B 122.5(3)
C73 N72 N71 106.0(3)
C73 N72 Th 128.5(3)
N71 N72 Th 125.5(2)
P2 C10 P1 139.1(2)
P2 C10 Th 94.05(15)
P1 C10 Th 94.18(14)
C16 C11 C12 118.2(4)
C16 C11 P1 120.1(3)
C12 C11 P1 121.5(3)
C13 C12 C11 120.5(4)
C14 C13 C12 120.2(4)
C15 C14 C13 120.3(4)
C14 C15 C16 121.1(5)
C15 C16 C11 119.7(4)
C26 C21 C22 118.0(4)
C26 C21 P1 119.0(3)
C22 C21 P1 122.7(3)
C23 C22 C21 120.8(4)
C24 C23 C22 121.2(4)
C23 C24 C25 119.0(4)
C24 C25 C26 120.6(4)
C21 C26 C25 120.4(4)
C32 C31 C36 118.6(4)
C32 C31 P2 120.3(3)
C36 C31 P2 120.9(3)
C33 C32 C31 120.0(4)
C34 C33 C32 120.9(4)
C33 C34 C35 119.8(4)
C34 C35 C36 120.8(4)
C35 C36 C31 120.0(4)
C42 C41 C46 118.7(4)
C42 C41 P2 121.1(3)
C46 C41 P2 120.1(3)
C43 C42 C41 120.2(4)
C44 C43 C42 120.4(4)
C45 C44 C43 119.7(4)
C44 C45 C46 120.8(4)
C45 C46 C41 120.1(4)
N52 C53 C54 110.6(4)
C55 C54 C53 104.8(4)
N51 C55 C54 109.5(4)
N62 C63 C64 111.0(4)
C65 C64 C63 104.6(4)
N61 C65 C64 109.0(5)
N72 C73 C74 110.7(4)
C75 C74 C73 105.2(4)
N71 C75 C74 108.8(4)
N71 B N51 110.6(4)
N71 B N61 108.1(4)
N51 B N61 109.5(4)

loop_
_geom_bond_atom_site_label_1
_geom_bond_atom_site_label_2
_geom_bond_distance
Th N1 2.430(3)
Th N2 2.457(3)
Th C10 2.469(3)
Th N72 2.621(3)
Th N62 2.650(3)
Th N52 2.654(3)
Th Cl 2.7264(10)
P1 N1 1.633(3)
P1 C10 1.683(4)
P1 C11 1.817(4)
P1 C21 1.831(4)
P2 N2 1.640(3)
P2 C10 1.668(4)
P2 C31 1.814(4)
P2 C41 1.827(4)
Si1 N1 1.735(3)
Si1 C18 1.867(4)
Si1 C19 1.868(5)
Si1 C17 1.872(4)
Si2 N2 1.713(3)
Si2 C29 1.852(5)
Si2 C27 1.866(4)
Si2 C28 1.867(5)
N51 C55 1.347(5)
N51 N52 1.369(5)
N51 B 1.536(6)
N52 C53 1.346(5)
N61 C65 1.345(6)
N61 N62 1.371(5)
N61 B 1.542(6)
N62 C63 1.343(5)
N71 C75 1.345(5)
N71 N72 1.361(5)
N71 B 1.525(6)
N72 C73 1.340(5)
C11 C16 1.391(6)
C11 C12 1.407(5)
C12 C13 1.375(7)
C13 C14 1.364(8)
C14 C15 1.362(7)
C15 C16 1.381(6)
C21 C26 1.376(6)
C21 C22 1.406(6)
C22 C23 1.376(6)
C23 C24 1.365(7)
C24 C25 1.380(7)
C25 C26 1.406(6)
C31 C32 1.393(6)
C31 C36 1.394(6)
C32 C33 1.384(7)
C33 C34 1.360(7)
C34 C35 1.370(7)
C35 C36 1.382(6)
C41 C42 1.387(5)
C41 C46 1.388(5)
C42 C43 1.385(5)
C43 C44 1.369(6)
C44 C45 1.366(7)
C45 C46 1.379(6)
C53 C54 1.386(7)
C54 C55 1.363(8)
C63 C64 1.386(7)
C64 C65 1.379(7)
C73 C74 1.373(6)
C74 C75 1.364(7)

loop_
_geom_torsion_atom_site_label_1
_geom_torsion_atom_site_label_2
_geom_torsion_atom_site_label_3
_geom_torsion_atom_site_label_4
_geom_torsion
C10 P1 N1 Si1 -168.3(3)
C11 P1 N1 Si1 -42.1(4)
C21 P1 N1 Si1 72.7(3)
C10 P1 N1 Th -1.11(18)
C11 P1 N1 Th 125.08(15)
C21 P1 N1 Th -120.08(16)
C18 Si1 N1 P1 -175.9(3)
C19 Si1 N1 P1 65.9(4)
C17 Si1 N1 P1 -56.1(4)
C18 Si1 N1 Th 19.3(3)
C19 Si1 N1 Th -99.0(3)
C17 Si1 N1 Th 139.0(3)
N2 Th N1 P1 -32.85(19)
C10 Th N1 P1 0.81(13)
N72 Th N1 P1 68.0(2)
N62 Th N1 P1 108.87(15)
N52 Th N1 P1 166.36(12)
Cl Th N1 P1 -114.94(13)
N2 Th N1 Si1 137.30(17)
C10 Th N1 Si1 171.0(2)
N72 Th N1 Si1 -121.80(18)
N62 Th N1 Si1 -80.97(19)
N52 Th N1 Si1 -23.5(2)
Cl Th N1 Si1 55.22(18)
C10 P2 N2 Si2 -166.8(3)
C31 P2 N2 Si2 67.2(3)
C41 P2 N2 Si2 -45.2(4)
C10 P2 N2 Th 10.29(17)
C31 P2 N2 Th -115.68(15)
C41 P2 N2 Th 131.84(15)
C29 Si2 N2 P2 -72.2(4)
C27 Si2 N2 P2 172.0(3)
C28 Si2 N2 P2 51.8(4)
C29 Si2 N2 Th 111.4(3)
C27 Si2 N2 Th -4.4(3)
C28 Si2 N2 Th -124.7(2)
N1 Th N2 P2 26.30(18)
C10 Th N2 P2 -7.43(12)
N72 Th N2 P2 -107.00(15)
N62 Th N2 P2 -82.5(2)
N52 Th N2 P2 -172.07(12)
Cl Th N2 P2 111.23(13)
N1 Th N2 Si2 -155.99(17)
C10 Th N2 Si2 170.3(2)
N72 Th N2 Si2 70.71(19)
N62 Th N2 Si2 95.2(2)
N52 Th N2 Si2 5.6(2)
Cl Th N2 Si2 -71.06(18)
C55 N51 N52 C53 0.3(5)
B N51 N52 C53 -179.3(4)
C55 N51 N52 Th -163.6(3)
B N51 N52 Th 16.8(5)
N1 Th N52 C53 90.7(4)
N2 Th N52 C53 -70.9(4)
C10 Th N52 C53 -160.0(4)
N72 Th N52 C53 -137.0(4)
N62 Th N52 C53 152.1(4)
Cl Th N52 C53 7.6(3)
N1 Th N52 N51 -109.2(3)
N2 Th N52 N51 89.2(3)
C10 Th N52 N51 0.1(6)
N72 Th N52 N51 23.0(3)
N62 Th N52 N51 -47.9(3)
Cl Th N52 N51 167.6(3)
C65 N61 N62 C63 -0.3(5)
B N61 N62 C63 -174.4(4)
C65 N61 N62 Th -176.0(3)
B N61 N62 Th 9.9(5)
N1 Th N62 C63 -10.7(3)
N2 Th N62 C63 112.6(4)
C10 Th N62 C63 50.2(4)
N72 Th N62 C63 138.6(4)
N52 Th N62 C63 -140.2(4)
Cl Th N62 C63 -86.7(4)
N1 Th N62 N61 163.9(3)
N2 Th N62 N61 -72.8(3)
C10 Th N62 N61 -135.2(3)
N72 Th N62 N61 -46.8(3)
N52 Th N62 N61 34.4(3)
Cl Th N62 N61 87.9(3)
C75 N71 N72 C73 -0.2(4)
B N71 N72 C73 175.5(4)
C75 N71 N72 Th 178.4(3)
B N71 N72 Th -5.9(5)
N1 Th N72 C73 -92.4(3)
N2 Th N72 C73 27.0(3)
C10 Th N72 C73 -35.9(3)
N62 Th N72 C73 -136.3(4)
N52 Th N72 C73 149.5(3)
Cl Th N72 C73 92.0(3)
N1 Th N72 N71 89.4(3)
N2 Th N72 N71 -151.3(3)
C10 Th N72 N71 145.8(3)
N62 Th N72 N71 45.5(3)
N52 Th N72 N71 -28.8(3)
Cl Th N72 N71 -86.2(3)
N2 P2 C10 P1 -111.4(3)
C31 P2 C10 P1 11.7(4)
C41 P2 C10 P1 129.7(3)
N2 P2 C10 Th -10.23(17)
C31 P2 C10 Th 112.85(16)
C41 P2 C10 Th -129.20(15)
N1 P1 C10 P2 102.2(3)
C11 P1 C10 P2 -21.2(4)
C21 P1 C10 P2 -137.5(3)
N1 P1 C10 Th 1.09(17)
C11 P1 C10 Th -122.25(16)
C21 P1 C10 Th 121.43(15)
N1 Th C10 P2 -140.66(18)
N2 Th C10 P2 7.29(12)
N72 Th C10 P2 81.05(15)
N62 Th C10 P2 148.34(14)
N52 Th C10 P2 103.2(4)
Cl Th C10 P2 -63.53(15)
N1 Th C10 P1 -0.79(13)
N2 Th C10 P1 147.16(18)
N72 Th C10 P1 -139.08(15)
N62 Th C10 P1 -71.78(15)
N52 Th C10 P1 -116.9(4)
Cl Th C10 P1 76.35(14)
N1 P1 C11 C16 -42.8(4)
C10 P1 C11 C16 76.6(3)
C21 P1 C11 C16 -163.2(3)
N1 P1 C11 C12 143.2(3)
C10 P1 C11 C12 -97.4(4)
C21 P1 C11 C12 22.8(4)
C16 C11 C12 C13 0.6(6)
P1 C11 C12 C13 174.7(4)
C11 C12 C13 C14 -0.1(8)
C12 C13 C14 C15 -0.1(8)
C13 C14 C15 C16 -0.2(8)
C14 C15 C16 C11 0.7(7)
C12 C11 C16 C15 -0.9(6)
P1 C11 C16 C15 -175.1(3)
N1 P1 C21 C26 120.5(3)
C10 P1 C21 C26 5.0(4)
C11 P1 C21 C26 -119.4(4)
N1 P1 C21 C22 -65.4(4)
C10 P1 C21 C22 179.1(3)
C11 P1 C21 C22 54.8(4)
C26 C21 C22 C23 -0.3(7)
P1 C21 C22 C23 -174.4(4)
C21 C22 C23 C24 1.2(8)
C22 C23 C24 C25 -0.7(8)
C23 C24 C25 C26 -0.7(8)
C22 C21 C26 C25 -1.1(7)
P1 C21 C26 C25 173.3(4)
C24 C25 C26 C21 1.6(8)
N2 P2 C31 C32 -160.2(3)
C10 P2 C31 C32 80.1(4)
C41 P2 C31 C32 -43.6(3)
N2 P2 C31 C36 24.1(4)
C10 P2 C31 C36 -95.6(3)
C41 P2 C31 C36 140.8(3)
C36 C31 C32 C33 -0.6(6)
P2 C31 C32 C33 -176.4(4)
C31 C32 C33 C34 0.3(7)
C32 C33 C34 C35 -0.3(8)
C33 C34 C35 C36 0.6(7)
C34 C35 C36 C31 -0.9(6)
C32 C31 C36 C35 0.9(6)
P2 C31 C36 C35 176.7(3)
N2 P2 C41 C42 -103.2(3)
C10 P2 C41 C42 13.3(4)
C31 P2 C41 C42 138.8(3)
N2 P2 C41 C46 73.0(4)
C10 P2 C41 C46 -170.5(3)
C31 P2 C41 C46 -45.1(4)
C46 C41 C42 C43 -0.3(6)
P2 C41 C42 C43 175.8(3)
C41 C42 C43 C44 -1.5(6)
C42 C43 C44 C45 2.5(7)
C43 C44 C45 C46 -1.7(7)
C44 C45 C46 C41 -0.1(7)
C42 C41 C46 C45 1.1(6)
P2 C41 C46 C45 -175.1(3)
N51 N52 C53 C54 -0.4(5)
Th N52 C53 C54 162.3(3)
N52 C53 C54 C55 0.3(5)
N52 N51 C55 C54 -0.1(5)
B N51 C55 C54 179.4(4)
C53 C54 C55 N51 -0.1(6)
N61 N62 C63 C64 -0.6(5)
Th N62 C63 C64 174.7(3)
N62 C63 C64 C65 1.2(5)
N62 N61 C65 C64 1.1(5)
B N61 C65 C64 174.8(4)
C63 C64 C65 N61 -1.4(5)
N71 N72 C73 C74 0.5(5)
Th N72 C73 C74 -178.1(3)
N72 C73 C74 C75 -0.5(5)
N72 N71 C75 C74 -0.1(5)
B N71 C75 C74 -175.5(4)
C73 C74 C75 N71 0.4(5)
C75 N71 B N51 -122.8(4)
N72 N71 B N51 62.4(5)
C75 N71 B N61 117.4(4)
N72 N71 B N61 -57.4(5)
C55 N51 B N71 111.3(5)
N52 N51 B N71 -69.2(5)
C55 N51 B N61 -129.7(4)
N52 N51 B N61 49.7(5)
C65 N61 B N71 -118.4(5)
N62 N61 B N71 54.6(5)
C65 N61 B N51 121.1(5)
N62 N61 B N51 -65.9(5)
